data_4074651
loop_
_publ_author_name
'Shapiro, Pamela J.'
'Zehnder, Ralph'
'Foo, David M.'
'Perrotin, Philippe'
'Budzelaar, Peter H. M.'
'Leitch, Sharon'
'Twamley, Brendan'

_publ_section_title
;
 ansa-Chromocene Complexes. 2. Isocyanide Derivatives of Cr(II) and
 Cr(III), Their Syntheses, X-ray Crystal Structures, and Physical
 Properties
;
_journal_issue 3
_journal_name_full Organometallics
_journal_page_first 719
_journal_paper_doi 10.1021/om050710j
_journal_volume 25
_journal_year 2006
_chemical_formula_moiety 'C44 H48 Cr2 Fe N2, C6 H6'
_chemical_formula_sum 'C50 H54 Cr2 Fe N2'
_chemical_formula_weight 842.80
_chemical_name_common '[(Me4C2Cp2CrCN)2Fec] + C6H6'
_chemical_name_systematic
; 
 ? 
;
_space_group_IT_number 2
_symmetry_cell_setting triclinic
_symmetry_space_group_name_Hall '-P 1'
_symmetry_space_group_name_H-M 'P -1'
_atom_sites_solution_hydrogens geom
_atom_sites_solution_primary direct
_atom_sites_solution_secondary difmap
_audit_creation_method SHELXL-97
_cell_angle_alpha 69.17(1)
_cell_angle_beta 68.65(1)
_cell_angle_gamma 71.84(1)
_cell_formula_units_Z 2
_cell_length_a 12.8945(5)
_cell_length_b 13.3213(5)
_cell_length_c 13.4444(5)
_cell_measurement_reflns_used 1305
_cell_measurement_temperature 81(2)
_cell_measurement_theta_max 21.69
_cell_measurement_theta_min 2.65
_cell_volume 1965.8(2)
_computing_cell_refinement 'Bruker SAINT+ v. 6.22'
_computing_data_collection 'Bruker SMART v. 5.625'
_computing_data_reduction 'Bruker SAINT+ v. 6.22'
_computing_molecular_graphics 'XP, Bruker SHELXTL v. 6.10'
_computing_publication_material 'XCIF, Bruker SHELXTL v. 6.10'
_computing_structure_refinement 'XL, Bruker SHELXTL v. 6.10'
_computing_structure_solution 'XS, Bruker SHELXTL v. 6.10'
_diffrn_ambient_temperature 81(2)
_diffrn_detector_area_resol_mean 8.3
_diffrn_measured_fraction_theta_full 0.996
_diffrn_measured_fraction_theta_max 0.996
_diffrn_measurement_device_type 'Bruker/Siemens SMART APEX'
_diffrn_measurement_method \w
_diffrn_radiation_monochromator graphite
_diffrn_radiation_source 'normal-focus sealed tube'
_diffrn_radiation_type MoK\a
_diffrn_radiation_wavelength 0.71073
_diffrn_reflns_av_R_equivalents 0.0868
_diffrn_reflns_av_sigmaI/netI 0.1276
_diffrn_reflns_limit_h_max 17
_diffrn_reflns_limit_h_min -17
_diffrn_reflns_limit_k_max 17
_diffrn_reflns_limit_k_min -17
_diffrn_reflns_limit_l_max 17
_diffrn_reflns_limit_l_min -17
_diffrn_reflns_number 24182
_diffrn_reflns_theta_full 28.29
_diffrn_reflns_theta_max 28.29
_diffrn_reflns_theta_min 1.67
_diffrn_standards_number 0
_exptl_absorpt_coefficient_mu 0.946
_exptl_absorpt_correction_T_max 0.9631
_exptl_absorpt_correction_T_min 0.8407
_exptl_absorpt_correction_type multi-scan
_exptl_absorpt_process_details 'SADABS; Bruker, 2001'
_exptl_crystal_colour Red
_exptl_crystal_density_diffrn 1.424
_exptl_crystal_density_method 'not measured'
_exptl_crystal_description Parallelepiped
_exptl_crystal_F_000 884
_exptl_crystal_size_max 0.19
_exptl_crystal_size_mid 0.10
_exptl_crystal_size_min 0.04
_refine_diff_density_max 0.565
_refine_diff_density_min -0.523
_refine_diff_density_rms 0.107
_refine_ls_extinction_method none
_refine_ls_goodness_of_fit_ref 0.967
_refine_ls_hydrogen_treatment constr
_refine_ls_matrix_type full
_refine_ls_number_parameters 504
_refine_ls_number_reflns 9731
_refine_ls_number_restraints 0
_refine_ls_restrained_S_all 0.967
_refine_ls_R_factor_all 0.1093
_refine_ls_R_factor_gt 0.0625
_refine_ls_shift/su_max 0.001
_refine_ls_shift/su_mean 0.000
_refine_ls_structure_factor_coef Fsqd
_refine_ls_weighting_details 'calc w=1/[\s^2^(Fo^2^)+(0.0406P)^2^] where P=(Fo^2^+2Fc^2^)/3'
_refine_ls_weighting_scheme calc
_refine_ls_wR_factor_gt 0.1115
_refine_ls_wR_factor_ref 0.1275
_reflns_number_gt 6254
_reflns_number_total 9731
_reflns_threshold_expression I>2\s(I)
_cod_data_source_file om050710jsi20050817_120122.cif
_cod_data_source_block bt387
_cod_depositor_comments
;
The following automatic conversions were performed:

'_symmetry_cell_setting' value 'Triclinic' changed to 'triclinic'
according to /home/saulius/struct/CIF-dictionaries/cif_core.dic
dictionary named 'cif_core.dic' version 2.4.1 from 2010-06-29.

Automatic conversion script
Id: cif_fix_values 1715 2011-07-08 13:25:40Z adriana 
;
_cod_original_sg_symbol_H-M P-1
_cod_database_code 4074651

loop_
_symmetry_equiv_pos_as_xyz
'x, y, z'
'-x, -y, -z'

loop_
_atom_site_label
_atom_site_type_symbol
_atom_site_fract_x
_atom_site_fract_y
_atom_site_fract_z
_atom_site_U_iso_or_equiv
_atom_site_adp_type
_atom_site_occupancy
_atom_site_symmetry_multiplicity
_atom_site_calc_flag
_atom_site_refinement_flags
C1 C 1.1881(3) 0.2685(3) 0.0578(3) 0.0155(8) Uani 1 1 d .
H1 H 1.2289 0.2537 -0.0162 0.019 Uiso 1 1 calc R
C2 C 1.0785(3) 0.3322(3) 0.0878(3) 0.0155(8) Uani 1 1 d .
H2 H 1.0269 0.3693 0.0390 0.019 Uiso 1 1 calc R
C3 C 1.0533(3) 0.3384(3) 0.1986(3) 0.0146(8) Uani 1 1 d .
H3 H 0.9819 0.3803 0.2402 0.018 Uiso 1 1 calc R
C4 C 1.1477(3) 0.2777(3) 0.2367(3) 0.0150(8) Uani 1 1 d .
H4 H 1.1557 0.2692 0.3107 0.018 Uiso 1 1 calc R
C5 C 1.2336(3) 0.2332(3) 0.1502(3) 0.0135(8) Uani 1 1 d .
C6 C 1.3489(3) 0.1574(3) 0.1575(3) 0.0154(8) Uani 1 1 d .
C7 C 1.3246(3) 0.0472(3) 0.2495(3) 0.0163(8) Uani 1 1 d .
C8 C 1.2112(3) 0.0306(3) 0.2542(3) 0.0164(8) Uani 1 1 d .
C9 C 1.1862(3) 0.0134(3) 0.1672(3) 0.0167(8) Uani 1 1 d .
H9 H 1.2422 0.0039 0.0950 0.020 Uiso 1 1 calc R
C10 C 1.0707(3) 0.0069(3) 0.2023(3) 0.0219(9) Uani 1 1 d .
H10 H 1.0301 -0.0070 0.1592 0.026 Uiso 1 1 calc R
C11 C 1.0233(3) 0.0207(3) 0.3112(3) 0.0198(9) Uani 1 1 d .
H11 H 0.9430 0.0184 0.3579 0.024 Uiso 1 1 calc R
C12 C 1.1081(3) 0.0361(3) 0.3434(3) 0.0182(8) Uani 1 1 d .
H12 H 1.0993 0.0443 0.4173 0.022 Uiso 1 1 calc R
C13 C 1.4196(3) -0.0535(3) 0.2266(3) 0.0216(9) Uani 1 1 d .
H13A H 1.4024 -0.1192 0.2871 0.032 Uiso 1 1 calc R
H13B H 1.4927 -0.0414 0.2217 0.032 Uiso 1 1 calc R
H13C H 1.4240 -0.0637 0.1564 0.032 Uiso 1 1 calc R
C14 C 1.3191(3) 0.0498(3) 0.3656(3) 0.0233(9) Uani 1 1 d .
H14A H 1.2618 0.1136 0.3848 0.035 Uiso 1 1 calc R
H14B H 1.3937 0.0550 0.3646 0.035 Uiso 1 1 calc R
H14C H 1.2983 -0.0176 0.4210 0.035 Uiso 1 1 calc R
C15 C 1.4171(3) 0.1378(3) 0.0435(3) 0.0198(9) Uani 1 1 d .
H15A H 1.3792 0.0963 0.0251 0.030 Uiso 1 1 calc R
H15B H 1.4941 0.0960 0.0454 0.030 Uiso 1 1 calc R
H15C H 1.4215 0.2086 -0.0129 0.030 Uiso 1 1 calc R
C16 C 1.4179(3) 0.2158(3) 0.1833(3) 0.0244(9) Uani 1 1 d .
H16A H 1.4353 0.2803 0.1211 0.037 Uiso 1 1 calc R
H16B H 1.4890 0.1652 0.1944 0.037 Uiso 1 1 calc R
H16C H 1.3733 0.2390 0.2509 0.037 Uiso 1 1 calc R
C17 C 0.9349(3) 0.2070(3) 0.1955(3) 0.0133(8) Uani 1 1 d .
C18 C 0.7376(3) 0.2547(3) 0.2783(3) 0.0118(7) Uani 1 1 d .
C19 C 0.7334(3) 0.2420(3) 0.3891(3) 0.0138(8) Uani 1 1 d .
H19 H 0.8000 0.2208 0.4192 0.017 Uiso 1 1 calc R
C20 C 0.6158(3) 0.2642(3) 0.4499(3) 0.0146(8) Uani 1 1 d .
H20 H 0.5853 0.2616 0.5304 0.017 Uiso 1 1 calc R
C21 C 0.5500(3) 0.2906(3) 0.3760(3) 0.0156(8) Uani 1 1 d .
H21 H 0.4650 0.3103 0.3958 0.019 Uiso 1 1 calc R
C22 C 0.6246(3) 0.2856(3) 0.2694(3) 0.0135(8) Uani 1 1 d .
H22 H 0.6020 0.3004 0.2010 0.016 Uiso 1 1 calc R
C23 C 0.6187(3) 0.5267(3) 0.3878(3) 0.0137(8) Uani 1 1 d .
H23 H 0.5856 0.5238 0.4683 0.016 Uiso 1 1 calc R
C24 C 0.5558(3) 0.5546(3) 0.3107(3) 0.0169(8) Uani 1 1 d .
H24 H 0.4709 0.5747 0.3274 0.020 Uiso 1 1 calc R
C25 C 0.6350(3) 0.5470(3) 0.2060(3) 0.0161(8) Uani 1 1 d .
H25 H 0.6153 0.5613 0.1362 0.019 Uiso 1 1 calc R
C26 C 0.7470(3) 0.5164(3) 0.2173(3) 0.0130(8) Uani 1 1 d .
H26 H 0.8195 0.5053 0.1570 0.016 Uiso 1 1 calc R
C27 C 0.7377(3) 0.5034(3) 0.3304(3) 0.0130(8) Uani 1 1 d .
C28 C 0.6994(3) 0.5371(3) 0.6999(3) 0.0146(8) Uani 1 1 d .
H28 H 0.6154 0.5420 0.7326 0.018 Uiso 1 1 calc R
C29 C 0.7551(3) 0.5906(3) 0.5909(3) 0.0154(8) Uani 1 1 d .
H29 H 0.7172 0.6383 0.5321 0.019 Uiso 1 1 calc R
C30 C 0.8733(3) 0.5683(3) 0.5790(3) 0.0145(8) Uani 1 1 d .
H30 H 0.9328 0.5972 0.5106 0.017 Uiso 1 1 calc R
C31 C 0.8918(3) 0.5007(3) 0.6801(3) 0.0143(8) Uani 1 1 d .
H31 H 0.9668 0.4739 0.6969 0.017 Uiso 1 1 calc R
C32 C 0.7844(3) 0.4809(3) 0.7576(3) 0.0112(7) Uani 1 1 d .
C33 C 0.7631(3) 0.4085(3) 0.8768(3) 0.0140(8) Uani 1 1 d .
C34 C 0.8278(3) 0.2868(3) 0.8734(3) 0.0131(8) Uani 1 1 d .
C35 C 0.8324(3) 0.2748(3) 0.7630(3) 0.0136(8) Uani 1 1 d .
C36 C 0.9328(3) 0.2610(3) 0.6722(3) 0.0161(8) Uani 1 1 d .
H36 H 1.0128 0.2521 0.6720 0.019 Uiso 1 1 calc R
C37 C 0.8991(3) 0.2565(3) 0.5857(3) 0.0170(8) Uani 1 1 d .
H37 H 0.9510 0.2452 0.5126 0.020 Uiso 1 1 calc R
C38 C 0.7788(3) 0.2666(3) 0.6218(3) 0.0177(8) Uani 1 1 d .
H38 H 0.7317 0.2642 0.5781 0.021 Uiso 1 1 calc R
C39 C 0.7378(3) 0.2771(3) 0.7304(3) 0.0172(8) Uani 1 1 d .
H39 H 0.6569 0.2828 0.7776 0.021 Uiso 1 1 calc R
C40 C 0.7685(3) 0.2001(3) 0.9696(3) 0.0208(9) Uani 1 1 d .
H40A H 0.6943 0.2050 0.9619 0.031 Uiso 1 1 calc R
H40B H 0.7577 0.2134 1.0403 0.031 Uiso 1 1 calc R
H40C H 0.8158 0.1268 0.9681 0.031 Uiso 1 1 calc R
C41 C 0.9499(3) 0.2618(3) 0.8814(3) 0.0206(9) Uani 1 1 d .
H41A H 0.9471 0.2601 0.9558 0.031 Uiso 1 1 calc R
H41B H 0.9896 0.3190 0.8259 0.031 Uiso 1 1 calc R
H41C H 0.9906 0.1903 0.8676 0.031 Uiso 1 1 calc R
C42 C 0.6335(3) 0.4167(3) 0.9302(3) 0.0201(9) Uani 1 1 d .
H42A H 0.5951 0.4941 0.9225 0.030 Uiso 1 1 calc R
H42B H 0.6186 0.3766 1.0091 0.030 Uiso 1 1 calc R
H42C H 0.6046 0.3848 0.8927 0.030 Uiso 1 1 calc R
C43 C 0.8026(3) 0.4522(3) 0.9452(3) 0.0187(9) Uani 1 1 d .
H43A H 0.8831 0.4559 0.9103 0.028 Uiso 1 1 calc R
H43B H 0.7929 0.4029 1.0206 0.028 Uiso 1 1 calc R
H43C H 0.7570 0.5258 0.9484 0.028 Uiso 1 1 calc R
C44 C 0.8231(3) 0.4529(3) 0.4735(3) 0.0119(7) Uani 1 1 d .
C45 C 0.7242(3) 0.8142(3) 0.2392(3) 0.0234(9) Uani 1 1 d .
H45 H 0.7395 0.7583 0.2043 0.028 Uiso 1 1 calc R
C46 C 0.6580(3) 0.8022(3) 0.3485(3) 0.0221(9) Uani 1 1 d .
H46 H 0.6275 0.7381 0.3886 0.027 Uiso 1 1 calc R
C47 C 0.6362(4) 0.8831(3) 0.3992(3) 0.0255(10) Uani 1 1 d .
H47 H 0.5900 0.8752 0.4739 0.031 Uiso 1 1 calc R
C48 C 0.6816(4) 0.9754(3) 0.3412(4) 0.0294(10) Uani 1 1 d .
H48 H 0.6679 1.0306 0.3764 0.035 Uiso 1 1 calc R
C49 C 0.7466(4) 0.9881(3) 0.2324(4) 0.0311(11) Uani 1 1 d .
H49 H 0.7772 1.0521 0.1922 0.037 Uiso 1 1 calc R
C50 C 0.7673(4) 0.9068(3) 0.1818(3) 0.0266(10) Uani 1 1 d .
H50 H 0.8118 0.9155 0.1065 0.032 Uiso 1 1 calc R
Cr1 Cr 1.08489(5) 0.16742(4) 0.19885(5) 0.01208(14) Uani 1 1 d .
Cr2 Cr 0.81883(5) 0.41410(4) 0.62214(5) 0.01074(14) Uani 1 1 d .
Fe1 Fe 0.65496(4) 0.39865(4) 0.32136(4) 0.01158(13) Uani 1 1 d .
N1 N 0.8363(3) 0.2350(2) 0.1904(2) 0.0140(7) Uani 1 1 d .
N2 N 0.8294(2) 0.4752(2) 0.3752(2) 0.0120(6) Uani 1 1 d .

loop_
_atom_site_aniso_label
_atom_site_aniso_U_11
_atom_site_aniso_U_22
_atom_site_aniso_U_33
_atom_site_aniso_U_23
_atom_site_aniso_U_13
_atom_site_aniso_U_12
C1 0.019(2) 0.0142(18) 0.0125(19) -0.0030(15) -0.0017(16) -0.0059(15)
C2 0.020(2) 0.0127(18) 0.017(2) -0.0010(15) -0.0093(17) -0.0071(15)
C3 0.0149(19) 0.0119(18) 0.017(2) -0.0017(15) -0.0038(16) -0.0054(15)
C4 0.019(2) 0.0104(18) 0.017(2) -0.0054(15) -0.0066(17) -0.0026(15)
C5 0.0129(19) 0.0116(18) 0.019(2) -0.0054(15) -0.0022(16) -0.0073(15)
C6 0.016(2) 0.0135(18) 0.019(2) -0.0086(16) -0.0047(16) -0.0028(15)
C7 0.016(2) 0.0155(19) 0.018(2) -0.0042(16) -0.0067(16) -0.0011(15)
C8 0.019(2) 0.0098(18) 0.018(2) -0.0022(15) -0.0062(17) -0.0007(15)
C9 0.018(2) 0.0102(18) 0.022(2) -0.0060(16) -0.0076(17) 0.0006(15)
C10 0.023(2) 0.0138(19) 0.032(2) -0.0088(17) -0.0119(19) -0.0008(16)
C11 0.020(2) 0.0088(18) 0.025(2) -0.0001(16) -0.0029(18) -0.0046(15)
C12 0.019(2) 0.0162(19) 0.014(2) -0.0005(16) -0.0035(17) -0.0022(16)
C13 0.021(2) 0.019(2) 0.022(2) -0.0056(17) -0.0049(18) -0.0020(17)
C14 0.027(2) 0.023(2) 0.020(2) -0.0057(18) -0.0100(19) -0.0022(18)
C15 0.021(2) 0.017(2) 0.019(2) -0.0054(17) -0.0034(17) -0.0029(16)
C16 0.020(2) 0.024(2) 0.032(2) -0.0083(19) -0.0069(19) -0.0078(17)
C17 0.023(2) 0.0098(17) 0.0078(18) -0.0018(14) -0.0028(16) -0.0062(15)
C18 0.0138(19) 0.0120(17) 0.0136(19) -0.0050(15) -0.0048(15) -0.0051(14)
C19 0.018(2) 0.0107(17) 0.0150(19) -0.0021(15) -0.0068(16) -0.0046(15)
C20 0.016(2) 0.0172(19) 0.0105(18) -0.0011(15) -0.0010(16) -0.0100(15)
C21 0.0121(19) 0.0185(19) 0.017(2) -0.0046(16) -0.0031(16) -0.0063(15)
C22 0.0151(19) 0.0098(17) 0.017(2) -0.0012(15) -0.0095(16) -0.0018(14)
C23 0.018(2) 0.0137(18) 0.0115(18) -0.0044(15) -0.0032(16) -0.0066(15)
C24 0.016(2) 0.0138(18) 0.024(2) -0.0083(16) -0.0083(17) -0.0014(15)
C25 0.028(2) 0.0093(17) 0.0138(19) -0.0029(15) -0.0085(17) -0.0040(16)
C26 0.0152(19) 0.0122(18) 0.0091(18) 0.0001(14) -0.0043(15) -0.0020(15)
C27 0.0151(19) 0.0115(17) 0.0123(19) -0.0034(15) -0.0045(16) -0.0017(15)
C28 0.0123(19) 0.0125(18) 0.0158(19) -0.0061(15) -0.0009(16) 0.0006(15)
C29 0.020(2) 0.0110(18) 0.0144(19) -0.0052(15) -0.0049(16) 0.0007(15)
C30 0.017(2) 0.0131(18) 0.0128(19) -0.0078(15) 0.0014(16) -0.0050(15)
C31 0.0147(19) 0.0109(17) 0.020(2) -0.0099(15) -0.0044(16) -0.0009(15)
C32 0.0145(19) 0.0109(17) 0.0107(18) -0.0057(14) -0.0004(15) -0.0066(14)
C33 0.021(2) 0.0105(17) 0.0110(19) -0.0034(15) -0.0033(16) -0.0051(15)
C34 0.017(2) 0.0141(18) 0.0118(18) -0.0064(15) -0.0056(16) -0.0027(15)
C35 0.021(2) 0.0069(17) 0.0130(19) -0.0011(14) -0.0051(16) -0.0043(15)
C36 0.020(2) 0.0124(18) 0.017(2) -0.0044(16) -0.0071(17) -0.0025(15)
C37 0.028(2) 0.0102(18) 0.014(2) -0.0062(15) -0.0051(17) -0.0032(16)
C38 0.030(2) 0.0145(19) 0.015(2) -0.0011(16) -0.0114(18) -0.0105(17)
C39 0.023(2) 0.0136(18) 0.016(2) -0.0014(15) -0.0067(17) -0.0069(16)
C40 0.033(2) 0.0167(19) 0.015(2) -0.0050(16) -0.0067(18) -0.0078(17)
C41 0.025(2) 0.019(2) 0.020(2) -0.0047(17) -0.0117(18) -0.0006(17)
C42 0.025(2) 0.020(2) 0.0110(19) -0.0005(16) -0.0013(17) -0.0079(17)
C43 0.029(2) 0.0165(19) 0.0108(19) -0.0058(16) -0.0012(17) -0.0073(17)
C44 0.0079(18) 0.0121(17) 0.019(2) -0.0071(15) -0.0029(15) -0.0036(14)
C45 0.023(2) 0.022(2) 0.026(2) -0.0102(18) -0.0112(19) 0.0021(17)
C46 0.026(2) 0.016(2) 0.025(2) 0.0013(17) -0.0115(19) -0.0084(17)
C47 0.036(3) 0.022(2) 0.016(2) 0.0009(17) -0.0087(19) -0.0093(19)
C48 0.048(3) 0.020(2) 0.025(2) -0.0012(18) -0.018(2) -0.010(2)
C49 0.034(3) 0.026(2) 0.032(3) 0.008(2) -0.014(2) -0.016(2)
C50 0.024(2) 0.031(2) 0.017(2) -0.0020(19) -0.0024(18) -0.0042(19)
Cr1 0.0126(3) 0.0102(3) 0.0138(3) -0.0037(2) -0.0030(3) -0.0033(2)
Cr2 0.0139(3) 0.0106(3) 0.0090(3) -0.0028(2) -0.0034(2) -0.0039(2)
Fe1 0.0128(3) 0.0118(3) 0.0107(3) -0.0031(2) -0.0038(2) -0.0028(2)
N1 0.0169(17) 0.0157(16) 0.0120(16) -0.0048(13) -0.0051(13) -0.0046(13)
N2 0.0141(16) 0.0116(15) 0.0127(16) -0.0035(12) -0.0044(13) -0.0049(12)

loop_
_atom_type_symbol
_atom_type_description
_atom_type_scat_dispersion_real
_atom_type_scat_dispersion_imag
_atom_type_scat_source
C C 0.0033 0.0016 'International Tables Vol C Tables 4.2.6.8 and 6.1.1.4'
H H 0.0000 0.0000 'International Tables Vol C Tables 4.2.6.8 and 6.1.1.4'
N N 0.0061 0.0033 'International Tables Vol C Tables 4.2.6.8 and 6.1.1.4'
Cr Cr 0.3209 0.6236 'International Tables Vol C Tables 4.2.6.8 and 6.1.1.4'
Fe Fe 0.3463 0.8444 'International Tables Vol C Tables 4.2.6.8 and 6.1.1.4'

loop_
_geom_angle_atom_site_label_1
_geom_angle_atom_site_label_2
_geom_angle_atom_site_label_3
_geom_angle
C2 C1 C5 107.7(3)
C2 C1 Cr1 71.6(2)
C5 C1 Cr1 70.2(2)
C2 C1 H1 126.1
C5 C1 H1 126.1
Cr1 C1 H1 126.1
C1 C2 C3 109.1(3)
C1 C2 Cr1 70.6(2)
C3 C2 Cr1 71.4(2)
C1 C2 H2 125.4
C3 C2 H2 125.4
Cr1 C2 H2 125.4
C4 C3 C2 107.5(3)
C4 C3 Cr1 70.1(2)
C2 C3 Cr1 70.20(19)
C4 C3 H3 126.2
C2 C3 H3 126.2
Cr1 C3 H3 126.2
C3 C4 C5 108.8(3)
C3 C4 Cr1 72.4(2)
C5 C4 Cr1 70.07(19)
C3 C4 H4 125.6
C5 C4 H4 125.6
Cr1 C4 H4 125.6
C1 C5 C4 107.0(3)
C1 C5 C6 126.3(3)
C4 C5 C6 126.7(3)
C1 C5 Cr1 70.9(2)
C4 C5 Cr1 70.8(2)
C6 C5 Cr1 120.9(2)
C5 C6 C15 109.1(3)
C5 C6 C16 109.2(3)
C15 C6 C16 106.1(3)
C5 C6 C7 107.3(3)
C15 C6 C7 112.0(3)
C16 C6 C7 113.1(3)
C8 C7 C13 109.9(3)
C8 C7 C14 109.0(3)
C13 C7 C14 104.9(3)
C8 C7 C6 108.3(3)
C13 C7 C6 112.5(3)
C14 C7 C6 112.1(3)
C9 C8 C12 107.3(3)
C9 C8 C7 126.0(3)
C12 C8 C7 126.7(3)
C9 C8 Cr1 71.0(2)
C12 C8 Cr1 70.6(2)
C7 C8 Cr1 120.8(2)
C10 C9 C8 108.5(3)
C10 C9 Cr1 72.2(2)
C8 C9 Cr1 70.22(19)
C10 C9 H9 125.7
C8 C9 H9 125.7
Cr1 C9 H9 125.7
C9 C10 C11 107.5(3)
C9 C10 Cr1 69.9(2)
C11 C10 Cr1 70.6(2)
C9 C10 H10 126.2
C11 C10 H10 126.2
Cr1 C10 H10 126.2
C12 C11 C10 109.0(3)
C12 C11 Cr1 70.0(2)
C10 C11 Cr1 71.4(2)
C12 C11 H11 125.5
C10 C11 H11 125.5
Cr1 C11 H11 125.5
C11 C12 C8 107.7(3)
C11 C12 Cr1 72.1(2)
C8 C12 Cr1 70.4(2)
C11 C12 H12 126.1
C8 C12 H12 126.1
Cr1 C12 H12 126.1
C7 C13 H13A 109.5
C7 C13 H13B 109.5
H13A C13 H13B 109.5
C7 C13 H13C 109.5
H13A C13 H13C 109.5
H13B C13 H13C 109.5
C7 C14 H14A 109.5
C7 C14 H14B 109.5
H14A C14 H14B 109.5
C7 C14 H14C 109.5
H14A C14 H14C 109.5
H14B C14 H14C 109.5
C6 C15 H15A 109.5
C6 C15 H15B 109.5
H15A C15 H15B 109.5
C6 C15 H15C 109.5
H15A C15 H15C 109.5
H15B C15 H15C 109.5
C6 C16 H16A 109.5
C6 C16 H16B 109.5
H16A C16 H16B 109.5
C6 C16 H16C 109.5
H16A C16 H16C 109.5
H16B C16 H16C 109.5
N1 C17 Cr1 178.3(3)
N1 C18 C19 126.8(3)
N1 C18 C22 124.1(3)
C19 C18 C22 109.1(3)
N1 C18 Fe1 129.0(2)
C19 C18 Fe1 69.69(19)
C22 C18 Fe1 69.78(19)
C18 C19 C20 107.0(3)
C18 C19 Fe1 69.8(2)
C20 C19 Fe1 69.3(2)
C18 C19 H19 126.5
C20 C19 H19 126.5
Fe1 C19 H19 126.5
C21 C20 C19 108.1(3)
C21 C20 Fe1 69.8(2)
C19 C20 Fe1 69.89(19)
C21 C20 H20 126.0
C19 C20 H20 126.0
Fe1 C20 H20 126.0
C20 C21 C22 108.8(3)
C20 C21 Fe1 69.7(2)
C22 C21 Fe1 70.2(2)
C20 C21 H21 125.6
C22 C21 H21 125.6
Fe1 C21 H21 125.6
C21 C22 C18 107.1(3)
C21 C22 Fe1 69.4(2)
C18 C22 Fe1 69.66(19)
C21 C22 H22 126.5
C18 C22 H22 126.5
Fe1 C22 H22 126.5
C24 C23 C27 108.4(3)
C24 C23 Fe1 70.0(2)
C27 C23 Fe1 69.90(19)
C24 C23 H23 125.8
C27 C23 H23 125.8
Fe1 C23 H23 125.8
C25 C24 C23 107.8(3)
C25 C24 Fe1 69.1(2)
C23 C24 Fe1 69.5(2)
C25 C24 H24 126.1
C23 C24 H24 126.1
Fe1 C24 H24 126.1
C24 C25 C26 108.5(3)
C24 C25 Fe1 70.3(2)
C26 C25 Fe1 70.1(2)
C24 C25 H25 125.7
C26 C25 H25 125.7
Fe1 C25 H25 125.7
C25 C26 C27 107.9(3)
C25 C26 Fe1 69.2(2)
C27 C26 Fe1 69.9(2)
C25 C26 H26 126.0
C27 C26 H26 126.0
Fe1 C26 H26 126.0
N2 C27 C26 125.7(3)
N2 C27 C23 126.9(3)
C26 C27 C23 107.4(3)
N2 C27 Fe1 127.6(2)
C26 C27 Fe1 69.4(2)
C23 C27 Fe1 69.3(2)
C29 C28 C32 107.3(3)
C29 C28 Cr2 71.94(19)
C32 C28 Cr2 70.48(19)
C29 C28 H28 126.3
C32 C28 H28 126.3
Cr2 C28 H28 126.3
C28 C29 C30 109.0(3)
C28 C29 Cr2 70.09(19)
C30 C29 Cr2 71.76(19)
C28 C29 H29 125.5
C30 C29 H29 125.5
Cr2 C29 H29 125.5
C31 C30 C29 108.0(3)
C31 C30 Cr2 70.2(2)
C29 C30 Cr2 70.3(2)
C31 C30 H30 126.0
C29 C30 H30 126.0
Cr2 C30 H30 126.0
C30 C31 C32 108.5(3)
C30 C31 Cr2 72.5(2)
C32 C31 Cr2 70.08(19)
C30 C31 H31 125.7
C32 C31 H31 125.7
Cr2 C31 H31 125.7
C31 C32 C28 107.1(3)
C31 C32 C33 127.3(3)
C28 C32 C33 125.5(3)
C31 C32 Cr2 71.10(19)
C28 C32 Cr2 70.52(19)
C33 C32 Cr2 120.9(2)
C32 C33 C43 109.9(3)
C32 C33 C42 109.0(3)
C43 C33 C42 106.1(3)
C32 C33 C34 107.6(3)
C43 C33 C34 112.7(3)
C42 C33 C34 111.6(3)
C35 C34 C40 109.6(3)
C35 C34 C41 109.3(3)
C40 C34 C41 106.0(3)
C35 C34 C33 107.1(3)
C40 C34 C33 112.7(3)
C41 C34 C33 112.1(3)
C39 C35 C36 107.5(3)
C39 C35 C34 126.4(3)
C36 C35 C34 126.1(3)
C39 C35 Cr2 71.9(2)
C36 C35 Cr2 70.9(2)
C34 C35 Cr2 121.9(2)
C37 C36 C35 107.7(3)
C37 C36 Cr2 71.7(2)
C35 C36 Cr2 70.1(2)
C37 C36 H36 126.1
C35 C36 H36 126.1
Cr2 C36 H36 126.1
C36 C37 C38 108.2(3)
C36 C37 Cr2 70.36(19)
C38 C37 Cr2 71.3(2)
C36 C37 H37 125.9
C38 C37 H37 125.9
Cr2 C37 H37 125.9
C39 C38 C37 108.5(3)
C39 C38 Cr2 70.9(2)
C37 C38 Cr2 70.54(19)
C39 C38 H38 125.8
C37 C38 H38 125.8
Cr2 C38 H38 125.8
C38 C39 C35 108.0(3)
C38 C39 Cr2 71.6(2)
C35 C39 Cr2 69.6(2)
C38 C39 H39 126.0
C35 C39 H39 126.0
Cr2 C39 H39 126.0
C34 C40 H40A 109.5
C34 C40 H40B 109.5
H40A C40 H40B 109.5
C34 C40 H40C 109.5
H40A C40 H40C 109.5
H40B C40 H40C 109.5
C34 C41 H41A 109.5
C34 C41 H41B 109.5
H41A C41 H41B 109.5
C34 C41 H41C 109.5
H41A C41 H41C 109.5
H41B C41 H41C 109.5
C33 C42 H42A 109.5
C33 C42 H42B 109.5
H42A C42 H42B 109.5
C33 C42 H42C 109.5
H42A C42 H42C 109.5
H42B C42 H42C 109.5
C33 C43 H43A 109.5
C33 C43 H43B 109.5
H43A C43 H43B 109.5
C33 C43 H43C 109.5
H43A C43 H43C 109.5
H43B C43 H43C 109.5
N2 C44 Cr2 177.6(3)
C50 C45 C46 119.7(4)
C50 C45 H45 120.2
C46 C45 H45 120.2
C47 C46 C45 120.2(4)
C47 C46 H46 119.9
C45 C46 H46 119.9
C46 C47 C48 119.7(4)
C46 C47 H47 120.2
C48 C47 H47 120.2
C49 C48 C47 120.3(4)
C49 C48 H48 119.8
C47 C48 H48 119.8
C48 C49 C50 119.6(4)
C48 C49 H49 120.2
C50 C49 H49 120.2
C45 C50 C49 120.6(4)
C45 C50 H50 119.7
C49 C50 H50 119.7
C17 Cr1 C8 142.73(15)
C17 Cr1 C5 142.15(14)
C8 Cr1 C5 75.11(14)
C17 Cr1 C12 111.63(15)
C8 Cr1 C12 39.01(13)
C5 Cr1 C12 101.23(14)
C17 Cr1 C9 118.57(14)
C8 Cr1 C9 38.76(13)
C5 Cr1 C9 91.83(14)
C12 Cr1 C9 64.73(14)
C17 Cr1 C4 117.86(14)
C8 Cr1 C4 91.41(14)
C5 Cr1 C4 39.11(13)
C12 Cr1 C4 93.92(14)
C9 Cr1 C4 123.57(14)
C17 Cr1 C1 111.08(15)
C8 Cr1 C1 101.85(14)
C5 Cr1 C1 38.92(13)
C12 Cr1 C1 137.27(15)
C9 Cr1 C1 95.53(14)
C4 Cr1 C1 64.76(14)
C17 Cr1 C2 78.72(14)
C8 Cr1 C2 137.83(14)
C5 Cr1 C2 64.07(14)
C12 Cr1 C2 157.26(14)
C9 Cr1 C2 129.49(14)
C4 Cr1 C2 63.61(13)
C1 Cr1 C2 37.82(13)
C17 Cr1 C11 79.30(15)
C8 Cr1 C11 64.08(14)
C5 Cr1 C11 137.53(14)
C12 Cr1 C11 37.92(14)
C9 Cr1 C11 63.68(14)
C4 Cr1 C11 127.74(15)
C1 Cr1 C11 159.05(14)
C2 Cr1 C11 158.00(15)
C17 Cr1 C3 82.58(14)
C8 Cr1 C3 128.86(14)
C5 Cr1 C3 64.30(13)
C12 Cr1 C3 120.68(14)
C9 Cr1 C3 155.91(14)
C4 Cr1 C3 37.49(13)
C1 Cr1 C3 64.21(13)
C2 Cr1 C3 38.37(13)
C11 Cr1 C3 136.54(14)
C17 Cr1 C10 82.97(15)
C8 Cr1 C10 64.27(14)
C5 Cr1 C10 129.74(14)
C12 Cr1 C10 64.15(15)
C9 Cr1 C10 37.92(13)
C4 Cr1 C10 155.10(14)
C1 Cr1 C10 122.94(14)
C2 Cr1 C10 138.52(14)
C11 Cr1 C10 38.07(14)
C3 Cr1 C10 165.49(14)
C44 Cr2 C35 142.29(14)
C44 Cr2 C32 143.04(14)
C35 Cr2 C32 74.50(13)
C44 Cr2 C28 110.13(14)
C35 Cr2 C28 101.66(13)
C32 Cr2 C28 39.00(13)
C44 Cr2 C36 113.45(14)
C35 Cr2 C36 39.01(13)
C32 Cr2 C36 99.87(14)
C28 Cr2 C36 136.42(14)
C44 Cr2 C31 121.19(14)
C35 Cr2 C31 90.26(14)
C32 Cr2 C31 38.82(13)
C28 Cr2 C31 64.70(14)
C36 Cr2 C31 91.94(14)
C44 Cr2 C29 79.23(14)
C35 Cr2 C29 137.38(13)
C32 Cr2 C29 63.95(13)
C28 Cr2 C29 37.98(13)
C36 Cr2 C29 154.94(14)
C31 Cr2 C29 63.32(14)
C44 Cr2 C37 79.73(14)
C35 Cr2 C37 64.22(13)
C32 Cr2 C37 136.51(14)
C28 Cr2 C37 160.53(14)
C36 Cr2 C37 37.90(13)
C31 Cr2 C37 125.52(14)
C29 Cr2 C37 158.38(14)
C44 Cr2 C39 115.68(14)
C35 Cr2 C39 38.54(13)
C32 Cr2 C39 92.39(13)
C28 Cr2 C39 96.89(14)
C36 Cr2 C39 64.41(14)
C31 Cr2 C39 123.13(14)
C29 Cr2 C39 131.42(14)
C37 Cr2 C39 63.66(14)
C44 Cr2 C38 81.24(14)
C35 Cr2 C38 63.85(13)
C32 Cr2 C38 129.93(13)
C28 Cr2 C38 124.75(15)
C36 Cr2 C38 63.78(14)
C31 Cr2 C38 153.16(14)
C29 Cr2 C38 141.23(14)
C37 Cr2 C38 38.15(14)
C39 Cr2 C38 37.54(13)
C44 Cr2 C30 85.55(14)
C35 Cr2 C30 127.59(14)
C32 Cr2 C30 63.85(13)
C28 Cr2 C30 63.96(13)
C36 Cr2 C30 118.84(14)
C31 Cr2 C30 37.37(13)
C29 Cr2 C30 37.90(13)
C37 Cr2 C30 134.96(14)
C39 Cr2 C30 156.17(13)
C38 Cr2 C30 166.18(14)
C25 Fe1 C20 160.40(15)
C25 Fe1 C21 124.25(15)
C20 Fe1 C21 40.55(14)
C25 Fe1 C19 157.54(15)
C20 Fe1 C19 40.85(14)
C21 Fe1 C19 68.43(14)
C25 Fe1 C23 68.29(14)
C20 Fe1 C23 107.53(14)
C21 Fe1 C23 122.47(14)
C19 Fe1 C23 123.33(14)
C25 Fe1 C18 122.53(14)
C20 Fe1 C18 68.00(14)
C21 Fe1 C18 67.76(14)
C19 Fe1 C18 40.50(13)
C23 Fe1 C18 159.91(14)
C25 Fe1 C22 107.86(14)
C20 Fe1 C22 68.40(14)
C21 Fe1 C22 40.43(14)
C19 Fe1 C22 68.68(14)
C23 Fe1 C22 157.97(14)
C18 Fe1 C22 40.56(13)
C25 Fe1 C26 40.64(14)
C20 Fe1 C26 157.49(14)
C21 Fe1 C26 160.32(14)
C19 Fe1 C26 121.48(14)
C23 Fe1 C26 68.45(14)
C18 Fe1 C26 107.74(14)
C22 Fe1 C26 123.71(14)
C25 Fe1 C24 40.59(14)
C20 Fe1 C24 123.90(15)
C21 Fe1 C24 108.32(15)
C19 Fe1 C24 160.02(14)
C23 Fe1 C24 40.48(14)
C18 Fe1 C24 158.27(14)
C22 Fe1 C24 122.51(14)
C26 Fe1 C24 68.33(14)
C25 Fe1 C27 68.47(14)
C20 Fe1 C27 121.76(14)
C21 Fe1 C27 157.89(14)
C19 Fe1 C27 106.73(14)
C23 Fe1 C27 40.83(13)
C18 Fe1 C27 123.46(14)
C22 Fe1 C27 159.91(14)
C26 Fe1 C27 40.71(13)
C24 Fe1 C27 68.43(14)
C17 N1 C18 125.8(3)
C44 N2 C27 126.4(3)

loop_
_geom_bond_atom_site_label_1
_geom_bond_atom_site_label_2
_geom_bond_distance
C1 C2 1.401(5)
C1 C5 1.433(5)
C1 Cr1 2.155(4)
C1 H1 1.0000
C2 C3 1.430(5)
C2 Cr1 2.168(3)
C2 H2 1.0000
C3 C4 1.395(5)
C3 Cr1 2.184(3)
C3 H3 1.0000
C4 C5 1.440(5)
C4 Cr1 2.155(3)
C4 H4 1.0000
C5 C6 1.529(5)
C5 Cr1 2.145(3)
C6 C15 1.534(5)
C6 C16 1.538(5)
C6 C7 1.580(5)
C7 C8 1.522(5)
C7 C13 1.546(5)
C7 C14 1.549(5)
C8 C9 1.427(5)
C8 C12 1.433(5)
C8 Cr1 2.144(4)
C9 C10 1.410(5)
C9 Cr1 2.155(3)
C9 H9 1.0000
C10 C11 1.422(5)
C10 Cr1 2.185(4)
C10 H10 1.0000
C11 C12 1.404(5)
C11 Cr1 2.175(4)
C11 H11 1.0000
C12 Cr1 2.147(4)
C12 H12 1.0000
C13 H13A 0.9800
C13 H13B 0.9800
C13 H13C 0.9800
C14 H14A 0.9800
C14 H14B 0.9800
C14 H14C 0.9800
C15 H15A 0.9800
C15 H15B 0.9800
C15 H15C 0.9800
C16 H16A 0.9800
C16 H16B 0.9800
C16 H16C 0.9800
C17 N1 1.230(4)
C17 Cr1 1.852(4)
C18 N1 1.415(4)
C18 C19 1.421(5)
C18 C22 1.424(5)
C18 Fe1 2.053(3)
C19 C20 1.429(5)
C19 Fe1 2.052(3)
C19 H19 1.0000
C20 C21 1.417(5)
C20 Fe1 2.043(3)
C20 H20 1.0000
C21 C22 1.417(5)
C21 Fe1 2.045(4)
C21 H21 1.0000
C22 Fe1 2.055(3)
C22 H22 1.0000
C23 C24 1.422(5)
C23 C27 1.434(5)
C23 Fe1 2.051(3)
C23 H23 1.0000
C24 C25 1.423(5)
C24 Fe1 2.059(3)
C24 H24 1.0000
C25 C26 1.423(5)
C25 Fe1 2.042(3)
C25 H25 1.0000
C26 C27 1.431(5)
C26 Fe1 2.054(4)
C26 H26 1.0000
C27 N2 1.409(4)
C27 Fe1 2.060(4)
C28 C29 1.407(5)
C28 C32 1.435(5)
C28 Cr2 2.150(3)
C28 H28 1.0000
C29 C30 1.418(5)
C29 Cr2 2.174(3)
C29 H29 1.0000
C30 C31 1.396(5)
C30 Cr2 2.193(3)
C30 H30 1.0000
C31 C32 1.433(5)
C31 Cr2 2.163(3)
C31 H31 1.0000
C32 C33 1.523(5)
C32 Cr2 2.149(3)
C33 C43 1.533(5)
C33 C42 1.545(5)
C33 C34 1.584(5)
C34 C35 1.528(5)
C34 C40 1.535(5)
C34 C41 1.540(5)
C35 C39 1.426(5)
C35 C36 1.436(5)
C35 Cr2 2.145(3)
C36 C37 1.406(5)
C36 Cr2 2.156(4)
C36 H36 1.0000
C37 C38 1.424(5)
C37 Cr2 2.174(3)
C37 H37 1.0000
C38 C39 1.403(5)
C38 Cr2 2.184(3)
C38 H38 1.0000
C39 Cr2 2.175(4)
C39 H39 1.0000
C40 H40A 0.9800
C40 H40B 0.9800
C40 H40C 0.9800
C41 H41A 0.9800
C41 H41B 0.9800
C41 H41C 0.9800
C42 H42A 0.9800
C42 H42B 0.9800
C42 H42C 0.9800
C43 H43A 0.9800
C43 H43B 0.9800
C43 H43C 0.9800
C44 N2 1.224(4)
C44 Cr2 1.862(4)
C45 C50 1.365(5)
C45 C46 1.385(5)
C45 H45 0.9500
C46 C47 1.378(5)
C46 H46 0.9500
C47 C48 1.378(5)
C47 H47 0.9500
C48 C49 1.375(6)
C48 H48 0.9500
C49 C50 1.385(6)
C49 H49 0.9500
C50 H50 0.9500
